data_7200079
loop_
_publ_author_name
'Kendrick, John'
'Gourlay, Matthew D.'
'Neumann, Marcus A.'
'Leusen, Frank J. J.'

_publ_section_title
;
 Predicting spontaneous racemate resolution using recent developments in
 crystal structure prediction
;
_journal_issue 11
_journal_name_full CrystEngComm
_journal_page_first 2391
_journal_page_last 2399
_journal_paper_doi 10.1039/b909038j
_journal_volume 11
_journal_year 2009
_space_group_IT_number 14
_symmetry_cell_setting monoclinic
_symmetry_Int_Tables_number 14
_symmetry_space_group_name_Hall '-P 2ybc'
_symmetry_space_group_name_H-M 'P 1 21/c 1'
_cell_angle_alpha 90.000000
_cell_angle_beta 150.252040
_cell_angle_gamma 90.000000
_cell_length_a 15.985953
_cell_length_b 4.554710
_cell_length_c 14.115679
_cell_volume 509.971
_cod_data_source_file 4HMO_racemic.cif
_cod_data_source_block 4HMO_R_12
_cod_original_sg_symbol_H-M 'P 2_1/c'
_cod_struct_determination_method theoretical
_cod_database_code 7200079

loop_
_symmetry_equiv_pos_site_id
_symmetry_equiv_pos_as_xyz
1 x,y,z
2 -x,y+1/2,-z+1/2
3 -x,-y,-z
4 x,-y+1/2,z+1/2

loop_
_atom_site_label
_atom_site_type_symbol
_atom_site_fract_x
_atom_site_fract_y
_atom_site_fract_z
C46 C 0.708293 0.087604 1.310796
C47 C 0.788832 -0.034304 1.480797
O48 O 0.970546 0.004963 1.645102
C49 C 0.991230 0.211564 1.597339
N50 N 0.842593 0.285979 1.412138
O51 O 1.133882 0.307565 1.717420
C52 C 0.540557 0.241992 1.161410
O53 O 0.416389 0.022086 1.057348
H54 H 0.689915 -0.086198 1.239602
H55 H 0.305993 0.110430 0.932724
H56 H 0.765791 -0.267159 1.470344
H57 H 0.839537 0.415571 1.349199
H58 H 0.550659 0.397585 1.230954
H59 H 0.753003 0.094331 1.508163
H60 H 0.508562 0.368029 1.065774
